data_7233042
loop_
_publ_author_name
'Schlachter, Adrien Camille'
'Bonnot, Antoine'
'Fortin, Daniel'
'Karsenti, Paul-Ludovic'
'Knorr, Michael'
'Harvey, Pierre D.'

_publ_section_title
;
 Unusual Triplet-Triplet Annihilation in a 3D Copper Chloride Coordination
 Polymer
;
_journal_name_full 'Physical Chemistry Chemical Physics'
_journal_paper_doi 10.1039/C9CP02891A
_journal_year 2019
_chemical_formula_moiety 'C4 H9 Cl Cu S'
_chemical_formula_sum 'C4 H9 Cl Cu S'
_chemical_formula_weight 188.16
_space_group_IT_number 14
_space_group_name_Hall '-P 2yn'
_space_group_name_H-M_alt 'P 1 21/n 1'
_symmetry_cell_setting monoclinic
_symmetry_Int_Tables_number 14
_symmetry_space_group_name_Hall '-P 2yn'
_symmetry_space_group_name_H-M 'P 1 21/n 1'
_atom_sites_solution_hydrogens geom
_audit_conform_dict_location ftp://ftp.iucr.org/pub/cif_core.dic
_audit_conform_dict_name cif_core.dic
_audit_conform_dict_version 2.4.3
_audit_creation_date 2018-10-30T15:07:55-00:00
_audit_creation_method 'WinGX routine CIF_UPDATE'
_audit_update_record
;
2019-05-21 deposited with the CCDC.    2019-07-09 downloaded from the CCDC.
;
_cell_angle_alpha 90
_cell_angle_beta 109.053(3)
_cell_angle_gamma 90
_cell_formula_units_Z 4
_cell_length_a 8.9363(13)
_cell_length_b 6.7653(10)
_cell_length_c 10.9019(16)
_cell_measurement_reflns_used 9112
_cell_measurement_temperature 118(2)
_cell_measurement_theta_max 26.4
_cell_measurement_theta_min 2.57
_cell_measurement_wavelength 0.71073
_cell_volume 622.99(16)
_computing_cell_refinement 'SAINT V8.34A integration software'
_computing_data_collection 'Bruker APEX2 software'
_computing_data_reduction 'SORTAV (Blessing, 1995)'
_computing_molecular_graphics 'Ortep for Windows (Farrugia, 2012)'
_computing_publication_material 'WinGX publication routines (Farrugia, 2012)'
_computing_structure_refinement 'SHELXL-2016/6 (Sheldrick, 2016)'
_diffrn_ambient_temperature 118(2)
_diffrn_detector 'APEX-II CCD'
_diffrn_measured_fraction_theta_full 0.997
_diffrn_measured_fraction_theta_max 0.998
_diffrn_measurement_device '\k-geometry diffractometer'
_diffrn_measurement_device_type 'Bruker APEX-II'
_diffrn_measurement_method '\f or \w oscillation scans'
_diffrn_orient_matrix_UB_11 0.008671
_diffrn_orient_matrix_UB_12 -0.147156
_diffrn_orient_matrix_UB_13 -0.003945
_diffrn_orient_matrix_UB_21 0.070371
_diffrn_orient_matrix_UB_22 0.014562
_diffrn_orient_matrix_UB_23 -0.054453
_diffrn_orient_matrix_UB_31 0.09486
_diffrn_orient_matrix_UB_32 0.002648
_diffrn_orient_matrix_UB_33 0.080247
_diffrn_radiation_monochromator graphite
_diffrn_radiation_probe x-ray
_diffrn_radiation_type MoK\a
_diffrn_radiation_wavelength 0.71073
_diffrn_reflns_av_unetI/netI 0.0427
_diffrn_reflns_Laue_measured_fraction_full 0.997
_diffrn_reflns_Laue_measured_fraction_max 0.998
_diffrn_reflns_limit_h_max 11
_diffrn_reflns_limit_h_min -11
_diffrn_reflns_limit_k_max 8
_diffrn_reflns_limit_k_min -8
_diffrn_reflns_limit_l_max 13
_diffrn_reflns_limit_l_min -13
_diffrn_reflns_number 10274
_diffrn_reflns_point_group_measured_fraction_full 0.997
_diffrn_reflns_point_group_measured_fraction_max 0.998
_diffrn_reflns_theta_full 25
_diffrn_reflns_theta_max 26.398
_diffrn_reflns_theta_min 2.571
_diffrn_source 'sealed x-ray tube'
_diffrn_standards_number 0
_exptl_absorpt_coefficient_mu 4.136
_exptl_absorpt_correction_T_max 0.745
_exptl_absorpt_correction_T_min 0.599
_exptl_absorpt_correction_type multi-scan
_exptl_absorpt_process_details
;
SADABS-2014/5 - Bruker AXS area detector scaling and absorption correction
;
_exptl_crystal_density_diffrn 2.006
_exptl_crystal_density_method 'not measured'
_exptl_crystal_description Needle
_exptl_crystal_F_000 380
_exptl_crystal_size_max 0.33
_exptl_crystal_size_mid 0.1
_exptl_crystal_size_min 0.04
_refine_diff_density_max 0.794
_refine_diff_density_min -1.281
_refine_diff_density_rms 0.135
_refine_ls_extinction_method none
_refine_ls_goodness_of_fit_ref 1.064
_refine_ls_hydrogen_treatment constr
_refine_ls_matrix_type full
_refine_ls_number_constraints 0
_refine_ls_number_parameters 66
_refine_ls_number_reflns 10274
_refine_ls_number_restraints 0
_refine_ls_restrained_S_all 1.064
_refine_ls_R_factor_all 0.0388
_refine_ls_R_factor_gt 0.0326
_refine_ls_shift/su_max 0.001
_refine_ls_shift/su_mean 0
_refine_ls_structure_factor_coef Fsqd
_refine_ls_weighting_details 'w=1/[\s^2^(Fo^2^)+3.5317P] where P=(Fo^2^+2Fc^2^)/3'
_refine_ls_weighting_scheme calc
_refine_ls_wR_factor_gt 0.0798
_refine_ls_wR_factor_ref 0.0822
_reflns_Friedel_coverage 0
_reflns_number_gt 9173
_reflns_number_total 10274
_reflns_threshold_expression 'I > 2\s(I)'
_cod_data_source_file c9cp02891a2.cif
_cod_data_source_block shelx_CCDC1
_cod_original_sg_symbol_H-M 'P 21/n'
_cod_database_code 7233042
_shelx_estimated_absorpt_t_min 0.342
_shelx_estimated_absorpt_t_max 0.852

loop_
_symmetry_equiv_pos_as_xyz
'x, y, z'
'-x+1/2, y+1/2, -z+1/2'
'-x, -y, -z'
'x-1/2, -y-1/2, z-1/2'

loop_
_atom_site_label
_atom_site_type_symbol
_atom_site_fract_x
_atom_site_fract_y
_atom_site_fract_z
_atom_site_U_iso_or_equiv
_atom_site_adp_type
_atom_site_occupancy
_atom_site_site_symmetry_order
_atom_site_calc_flag
_atom_site_refinement_flags_posn
_atom_site_refinement_flags_adp
C1 C 0.8452(5) 0.8595(6) 0.0552(4) 0.0086(9) Uani 1 1 d . .
H1A H 0.827899 0.745838 -0.005045 0.01 Uiso 1 1 calc R U
H1B H 0.759668 0.956339 0.016699 0.01 Uiso 1 1 calc R U
C2 C 1.0039(5) 0.9556(6) 0.0654(4) 0.0102(9) Uani 1 1 d . .
H2A H 1.02861 1.060578 0.13228 0.012 Uiso 1 1 calc R U
H2B H 1.08912 0.855342 0.09174 0.012 Uiso 1 1 calc R U
C3 C 1.0106(5) 0.6332(6) 0.2782(4) 0.0089(9) Uani 1 1 d . .
H3A H 1.101193 0.725866 0.299288 0.011 Uiso 1 1 calc R U
H3B H 1.00937 0.572384 0.36046 0.011 Uiso 1 1 calc R U
C4 C 1.0365(5) 0.4719(6) 0.1906(5) 0.0126(9) Uani 1 1 d . .
H4A H 0.943567 0.385221 0.163333 0.019 Uiso 1 1 calc R U
H4B H 1.130202 0.394449 0.237882 0.019 Uiso 1 1 calc R U
H4C H 1.052322 0.53191 0.113937 0.019 Uiso 1 1 calc R U
S1 S 0.82820(12) 0.77300(15) 0.20851(10) 0.0068(2) Uani 1 1 d . .
Cl1 Cl 0.86845(12) 0.86537(15) 0.55213(11) 0.0115(2) Uani 1 1 d . .
Cu1 Cu 0.86704(6) 1.03529(8) 0.35614(5) 0.00946(17) Uani 1 1 d . .

loop_
_atom_site_aniso_label
_atom_site_aniso_U_11
_atom_site_aniso_U_22
_atom_site_aniso_U_33
_atom_site_aniso_U_23
_atom_site_aniso_U_13
_atom_site_aniso_U_12
C1 0.010(2) 0.0071(19) 0.008(2) 0.0035(17) 0.0019(17) 0.0013(17)
C2 0.010(2) 0.010(2) 0.011(2) -0.0014(19) 0.0032(18) -0.0018(18)
C3 0.007(2) 0.009(2) 0.008(2) 0.0034(18) -0.0017(17) 0.0020(17)
C4 0.013(2) 0.010(2) 0.015(2) 0.0016(19) 0.0046(19) 0.0030(18)
S1 0.0068(5) 0.0071(5) 0.0065(5) 0.0002(4) 0.0022(4) -0.0001(4)
Cl1 0.0094(5) 0.0142(5) 0.0104(5) 0.0034(4) 0.0025(4) -0.0029(4)
Cu1 0.0083(3) 0.0114(3) 0.0086(3) -0.0002(2) 0.0026(2) 0.0022(2)

loop_
_atom_type_symbol
_atom_type_description
_atom_type_scat_dispersion_real
_atom_type_scat_dispersion_imag
_atom_type_scat_source
C C 0.0033 0.0016 'International Tables Vol C Tables 4.2.6.8 and 6.1.1.4'
H H 0 0 'International Tables Vol C Tables 4.2.6.8 and 6.1.1.4'
S S 0.1246 0.1234 'International Tables Vol C Tables 4.2.6.8 and 6.1.1.4'
Cl Cl 0.1484 0.1585 'International Tables Vol C Tables 4.2.6.8 and 6.1.1.4'
Cu Cu 0.3201 1.2651 'International Tables Vol C Tables 4.2.6.8 and 6.1.1.4'

loop_
_geom_angle_atom_site_label_1
_geom_angle_atom_site_label_2
_geom_angle_atom_site_label_3
_geom_angle
_geom_angle_site_symmetry_1
_geom_angle_site_symmetry_3
C2 C1 S1 115.0(3) . .
C2 C2 C1 109.9(5) 3_775 .
C4 C3 S1 114.2(3) . .
C3 S1 C1 102.6(2) . .
C3 S1 Cu1 104.47(14) . 2_645
C1 S1 Cu1 102.97(14) . 2_645
C3 S1 Cu1 101.24(15) . .
C1 S1 Cu1 110.40(14) . .
Cu1 S1 Cu1 131.69(5) 2_645 .
Cu1 Cl1 Cu1 87.39(4) 3_776 .
S1 Cu1 S1 112.96(3) 2_655 .
S1 Cu1 Cl1 119.15(4) 2_655 3_776
S1 Cu1 Cl1 114.37(4) . 3_776
S1 Cu1 Cl1 112.70(4) 2_655 .
S1 Cu1 Cl1 101.73(4) . .
Cl1 Cu1 Cl1 92.61(4) 3_776 .

loop_
_geom_bond_atom_site_label_1
_geom_bond_atom_site_label_2
_geom_bond_distance
_geom_bond_site_symmetry_2
C1 C2 1.531(6) .
C1 S1 1.823(4) .
C2 C2 1.527(9) 3_775
C3 C4 1.517(6) .
C3 S1 1.822(4) .
S1 Cu1 2.3074(11) 2_645
S1 Cu1 2.3441(12) .
Cl1 Cu1 2.3443(12) 3_776
Cl1 Cu1 2.4227(12) .

loop_
_geom_hbond_atom_site_label_D
_geom_hbond_atom_site_label_H
_geom_hbond_atom_site_label_A
_geom_hbond_distance_DH
_geom_hbond_distance_HA
_geom_hbond_distance_DA
_geom_hbond_angle_DHA
_geom_hbond_site_symmetry_A
C1 H1B Cl1 0.99 3 3.908(4) 153.8 2_655
C4 H4B Cl1 0.98 2.88 3.499(5) 121.7 3_766
C1 H1B Cl1 0.99 3 3.908(4) 153.8 2_655
C4 H4B Cl1 0.98 2.88 3.499(5) 121.7 3_766

loop_
_geom_torsion_atom_site_label_1
_geom_torsion_atom_site_label_2
_geom_torsion_atom_site_label_3
_geom_torsion_atom_site_label_4
_geom_torsion
_geom_torsion_site_symmetry_4
S1 C1 C2 C2 -172.9(4) 3_775
C4 C3 S1 C1 -54.9(3) .
C4 C3 S1 Cu1 52.2(3) 2_645
C4 C3 S1 Cu1 -169.0(3) .
C2 C1 S1 C3 -48.8(3) .
C2 C1 S1 Cu1 -157.1(3) 2_645
C2 C1 S1 Cu1 58.5(3) .
